data_1574954
loop_
_publ_author_name
'Detert, Heiner'
'Schollmeyer, Dieter'

_publ_section_title
;
 rac-4,5-trans-Dibromo-9,9-dichloro-cis-bicyclo[6.1.0]nonane
;
_journal_coeditor_code BT4172
_journal_issue 6
_journal_name_full IUCrData
_journal_page_first x250573
_journal_paper_doi 10.1107/S2414314625005735
_journal_volume 10
_journal_year 2025
_chemical_formula_iupac 'C9 H12 Br2 Cl2'
_chemical_formula_moiety 'C9 H12 Br2 Cl2'
_chemical_formula_sum 'C9 H12 Br2 Cl2'
_chemical_formula_weight 350.91
_chemical_name_common <i>rac</i>-4,5-<i>trans</i>-Dibromo-9,9-dichloro-<i>cis</i>-bicyclo[6.1.0]nonane
_chemical_name_systematic <i>rac</i>-4,5-<i>trans</i>-Dibromo-9,9-dichloro-<i>cis</i>-bicyclo[6.1.0]nonane
_space_group_crystal_system monoclinic
_space_group_IT_number 14
_space_group_name_Hall '-P 2ybc'
_space_group_name_H-M_alt 'P 1 21/c 1'
_atom_sites_solution_hydrogens geom
_atom_sites_solution_primary dual
_audit_creation_method SHELXL-2019/3
_cell_angle_alpha 90
_cell_angle_beta 105.517(3)
_cell_angle_gamma 90
_cell_formula_units_Z 4
_cell_length_a 7.2027(3)
_cell_length_b 22.1157(10)
_cell_length_c 7.5534(3)
_cell_measurement_reflns_used 9471
_cell_measurement_temperature 120(2)
_cell_measurement_theta_max 28.35
_cell_measurement_theta_min 2.76
_cell_volume 1159.35(9)
_computing_cell_refinement
;
X-Area Recipe 2.0.2 (Stoe & Cie, 2020)
;
_computing_data_collection
;
X-Area WinXpose 2.0.28 (Stoe & Cie, 2020)
;
_computing_data_reduction
;
X-Area Integrate 2.5.18.0 (Stoe & Cie, 2020)
;
_computing_molecular_graphics
;
PLATON (Spek, 2009)
;
_computing_structure_refinement
;
<i>SHELXL2019/2</i> (Sheldrick, 2015b)
;
_computing_structure_solution
;
<i>SHELXT2014</i> (Sheldrick, 2015a)
;
_diffrn_ambient_temperature 120(2)
_diffrn_detector_area_resol_mean 6.67
_diffrn_measured_fraction_theta_full 1.000
_diffrn_measured_fraction_theta_max 0.996
_diffrn_measurement_device_type 'Stoe IPDS 2T'
_diffrn_measurement_method 'rotation method, \w scans'
_diffrn_radiation_type MoK\a
_diffrn_radiation_wavelength 0.71073
_diffrn_reflns_av_R_equivalents 0.0341
_diffrn_reflns_av_unetI/netI 0.0305
_diffrn_reflns_limit_h_max 9
_diffrn_reflns_limit_h_min -9
_diffrn_reflns_limit_k_max 29
_diffrn_reflns_limit_k_min -29
_diffrn_reflns_limit_l_max 9
_diffrn_reflns_limit_l_min -9
_diffrn_reflns_number 6364
_diffrn_reflns_theta_full 25.242
_diffrn_reflns_theta_max 27.911
_diffrn_reflns_theta_min 2.935
_diffrn_source 'sealed X-ray tube, 12x0.4mm long-fine focus'
_exptl_absorpt_coefficient_mu 7.407
_exptl_absorpt_correction_T_max 0.3578
_exptl_absorpt_correction_T_min 0.0693
_exptl_absorpt_correction_type integration
_exptl_absorpt_process_details
;
[X-Red32 (Stoe & Cie, 2020) absorption correction by Gaussian
integration]
;
_exptl_crystal_colour colorless
_exptl_crystal_density_diffrn 2.010
_exptl_crystal_description plate
_exptl_crystal_F_000 680
_exptl_crystal_size_max 0.500
_exptl_crystal_size_mid 0.460
_exptl_crystal_size_min 0.130
_refine_diff_density_max 0.601
_refine_diff_density_min -0.395
_refine_ls_extinction_method none
_refine_ls_goodness_of_fit_ref 1.185
_refine_ls_hydrogen_treatment constr
_refine_ls_matrix_type full
_refine_ls_number_parameters 155
_refine_ls_number_reflns 2766
_refine_ls_number_restraints 0
_refine_ls_restrained_S_all 1.185
_refine_ls_R_factor_all 0.0472
_refine_ls_R_factor_gt 0.0404
_refine_ls_shift/su_max 0.001
_refine_ls_shift/su_mean 0.000
_refine_ls_structure_factor_coef Fsqd
_refine_ls_weighting_details 'w=1/[\s^2^(Fo^2^)+(0.0367P)^2^+2.8083P] where P=(Fo^2^+2Fc^2^)/3'
_refine_ls_weighting_scheme calc
_refine_ls_wR_factor_gt 0.0959
_refine_ls_wR_factor_ref 0.1001
_reflns_number_gt 2469
_reflns_number_total 2766
_reflns_threshold_expression 'I > 2\s(I)'
_cod_data_source_file bt4172.cif
_cod_data_source_block I
_cod_original_sg_symbol_H-M 'P 21/c'
_cod_database_code 1574954
_shelx_space_group_comment
;
The symmetry employed for this shelxl refinement is uniquely defined
by the following loop, which should always be used as a source of
symmetry information in preference to the above space-group names.
They are only intended as comments.
;
_shelx_estimated_absorpt_t_min 0.119
_shelx_estimated_absorpt_t_max 0.446

loop_
_space_group_symop_operation_xyz
'x, y, z'
'-x, y+1/2, -z+1/2'
'-x, -y, -z'
'x, -y-1/2, z-1/2'

loop_
_atom_site_type_symbol
_atom_site_label
_atom_site_fract_x
_atom_site_fract_y
_atom_site_fract_z
_atom_site_U_iso_or_equiv
_atom_site_adp_type
_atom_site_calc_flag
_atom_site_occupancy
_atom_site_disorder_assembly
_atom_site_disorder_group
Cl Cl1 0.67566(14) 0.67134(4) 0.60825(12) 0.0288(2) Uani d 1 . .
Cl Cl2 0.83981(13) 0.55561(4) 0.55570(12) 0.02610(19) Uani d 1 . .
Br Br1 0.0626(5) 0.72992(15) 0.0378(5) 0.0261(4) Uani d 0.638(9) A 1
Br Br2 0.2483(2) 0.53409(6) -0.0565(4) 0.0289(4) Uani d 0.638(9) A 1
C C1 0.1135(9) 0.6031(4) 0.0199(9) 0.0243(14) Uani d 0.638(9) A 1
H H1 -0.023418 0.599338 -0.054723 0.029 Uiso calc 0.638(9) A 1
C C2 0.1880(9) 0.6610(3) -0.0491(8) 0.0232(13) Uani d 0.638(9) A 1
H H2 0.130604 0.660373 -0.185198 0.028 Uiso calc 0.638(9) A 1
Br Br1A 0.2998(9) 0.5459(2) -0.1082(6) 0.0393(12) Uani d 0.362(9) A 2
Br Br2A 0.0345(11) 0.7209(3) 0.0592(9) 0.0336(10) Uani d 0.362(9) A 2
C C1A 0.0875(14) 0.6337(7) 0.0252(13) 0.021(2) Uani d 0.362(9) A 2
H H1A -0.033261 0.617909 -0.061182 0.026 Uiso calc 0.362(9) A 2
C C2A 0.2366(16) 0.6317(6) -0.0823(13) 0.024(2) Uani d 0.362(9) A 2
H H2A 0.167411 0.645242 -0.209057 0.028 Uiso calc 0.362(9) A 2
C C3 0.4082(6) 0.67226(18) -0.0243(5) 0.0287(8) Uani d 1 . .
H H3A 0.457248 0.639468 -0.088844 0.034 Uiso calc 0.638(9) A 1
H H3B 0.422031 0.710584 -0.087348 0.034 Uiso calc 0.638(9) A 1
H H3C 0.360886 0.713840 -0.057962 0.034 Uiso calc 0.362(9) A 2
H H3D 0.492984 0.662025 -0.103791 0.034 Uiso calc 0.362(9) A 2
C C4 0.5379(5) 0.67580(16) 0.1709(5) 0.0242(7) Uani d 1 . .
H H4A 0.657883 0.697353 0.169044 0.029 Uiso calc 1 . .
H H4B 0.472136 0.699838 0.246652 0.029 Uiso calc 1 . .
C C5 0.5899(5) 0.61482(15) 0.2597(5) 0.0192(6) Uani d 1 . .
H H5 0.653803 0.586721 0.190526 0.023 Uiso calc 1 . .
C C6 0.4614(5) 0.58393(15) 0.3632(5) 0.0206(7) Uani d 1 . .
H H6 0.454627 0.538915 0.350552 0.025 Uiso calc 1 . .
C C7 0.2773(5) 0.61350(17) 0.3764(5) 0.0237(7) Uani d 1 . .
H H7A 0.295303 0.657907 0.382082 0.028 Uiso calc 1 . .
H H7B 0.248641 0.600487 0.491711 0.028 Uiso calc 1 . .
C C8 0.1061(5) 0.59791(18) 0.2141(5) 0.0266(7) Uani d 1 . .
H H8A 0.070570 0.555553 0.232062 0.032 Uiso calc 0.638(9) A 1
H H8B -0.002787 0.623390 0.226302 0.032 Uiso calc 0.638(9) A 1
H H8C -0.013285 0.604977 0.252293 0.032 Uiso calc 0.362(9) A 2
H H8D 0.112053 0.554131 0.188845 0.032 Uiso calc 0.362(9) A 2
C C9 0.6542(5) 0.60790(15) 0.4640(5) 0.0201(6) Uani d 1 . .

loop_
_atom_site_aniso_label
_atom_site_aniso_U_11
_atom_site_aniso_U_22
_atom_site_aniso_U_33
_atom_site_aniso_U_12
_atom_site_aniso_U_13
_atom_site_aniso_U_23
Cl1 0.0330(5) 0.0250(4) 0.0246(4) -0.0022(3) 0.0013(3) -0.0062(3)
Cl2 0.0220(4) 0.0268(4) 0.0258(4) 0.0037(3) 0.0001(3) 0.0047(3)
Br1 0.0348(8) 0.0208(6) 0.0219(8) 0.0074(5) 0.0063(5) 0.0023(5)
Br2 0.0291(5) 0.0228(4) 0.0295(7) 0.0041(3) -0.0016(4) -0.0071(4)
C1 0.022(3) 0.019(3) 0.027(3) 0.004(2) -0.002(2) -0.004(3)
C2 0.025(3) 0.025(3) 0.017(3) 0.007(2) 0.001(2) 0.002(2)
Br1A 0.0497(17) 0.0319(11) 0.0262(10) 0.0215(11) -0.0075(11) -0.0111(9)
Br2A 0.044(2) 0.032(2) 0.0244(13) 0.0204(15) 0.0094(10) 0.0019(12)
C1A 0.013(4) 0.030(7) 0.016(4) -0.001(5) -0.005(3) -0.005(5)
C2A 0.029(5) 0.027(6) 0.009(4) 0.010(4) -0.004(4) 0.002(4)
C3 0.032(2) 0.0309(19) 0.0226(17) -0.0001(15) 0.0064(15) 0.0088(15)
C4 0.0259(18) 0.0212(16) 0.0256(17) -0.0017(13) 0.0071(14) 0.0047(13)
C5 0.0205(16) 0.0189(15) 0.0178(15) 0.0017(12) 0.0046(12) 0.0003(12)
C6 0.0218(17) 0.0196(15) 0.0187(15) -0.0025(13) 0.0025(13) 0.0018(12)
C7 0.0220(17) 0.0286(17) 0.0208(16) 0.0011(14) 0.0062(13) 0.0060(14)
C8 0.0181(16) 0.0328(19) 0.0270(17) -0.0009(14) 0.0027(14) 0.0034(15)
C9 0.0210(16) 0.0191(15) 0.0183(15) 0.0019(12) 0.0017(13) 0.0029(12)

loop_
_atom_type_symbol
_atom_type_description
_atom_type_scat_dispersion_real
_atom_type_scat_dispersion_imag
_atom_type_scat_source
C C 0.0033 0.0016 'International Tables Vol C Tables 4.2.6.8 and 6.1.1.4'
H H 0.0000 0.0000 'International Tables Vol C Tables 4.2.6.8 and 6.1.1.4'
Cl Cl 0.1484 0.1585 'International Tables Vol C Tables 4.2.6.8 and 6.1.1.4'
Br Br -0.2901 2.4595 'International Tables Vol C Tables 4.2.6.8 and 6.1.1.4'

loop_
_exptl_crystal_face_index_h
_exptl_crystal_face_index_k
_exptl_crystal_face_index_l
_exptl_crystal_face_perp_dist
1 -4 -2 0.3710
0 3 1 0.3150
0 -1 0 0.2140
0 2 -1 0.1260
1 0 0 0.0630
-1 0 0 0.0820
-1 -3 2 0.3890

loop_
_geom_angle_atom_site_label_1
_geom_angle_atom_site_label_2
_geom_angle_atom_site_label_3
_geom_angle_site_symmetry_1
_geom_angle_site_symmetry_3
_geom_angle
_geom_angle_publ_flag
C8 C1 C2 . . 120.5(6) ?
C8 C1 Br2 . . 112.3(4) ?
C2 C1 Br2 . . 107.6(5) ?
C8 C1 H1 . . 105.0 ?
C2 C1 H1 . . 105.0 ?
Br2 C1 H1 . . 105.0 ?
C1 C2 C3 . . 121.8(5) ?
C1 C2 Br1 . . 107.4(5) ?
C3 C2 Br1 . . 112.1(4) ?
C1 C2 H2 . . 104.6 ?
C3 C2 H2 . . 104.6 ?
Br1 C2 H2 . . 104.6 ?
C2A C1A C8 . . 124.1(10) ?
C2A C1A Br2A . . 106.6(10) ?
C8 C1A Br2A . . 109.6(6) ?
C2A C1A H1A . . 105.0 ?
C8 C1A H1A . . 105.0 ?
Br2A C1A H1A . . 105.0 ?
C3 C2A C1A . . 118.5(10) ?
C3 C2A Br1A . . 114.3(7) ?
C1A C2A Br1A . . 107.3(10) ?
C3 C2A H2A . . 105.2 ?
C1A C2A H2A . . 105.2 ?
Br1A C2A H2A . . 105.2 ?
C2A C3 C4 . . 124.0(4) ?
C4 C3 C2 . . 117.6(3) ?
C4 C3 H3A . . 107.9 ?
C2 C3 H3A . . 107.9 ?
C4 C3 H3B . . 107.9 ?
C2 C3 H3B . . 107.9 ?
H3A C3 H3B . . 107.2 ?
C2A C3 H3C . . 106.3 ?
C4 C3 H3C . . 106.3 ?
C2A C3 H3D . . 106.3 ?
C4 C3 H3D . . 106.3 ?
H3C C3 H3D . . 106.4 ?
C5 C4 C3 . . 113.6(3) ?
C5 C4 H4A . . 108.8 ?
C3 C4 H4A . . 108.8 ?
C5 C4 H4B . . 108.8 ?
C3 C4 H4B . . 108.8 ?
H4A C4 H4B . . 107.7 ?
C9 C5 C4 . . 121.5(3) ?
C9 C5 C6 . . 59.2(2) ?
C4 C5 C6 . . 121.1(3) ?
C9 C5 H5 . . 114.7 ?
C4 C5 H5 . . 114.7 ?
C6 C5 H5 . . 114.7 ?
C9 C6 C7 . . 121.9(3) ?
C9 C6 C5 . . 59.4(2) ?
C7 C6 C5 . . 120.4(3) ?
C9 C6 H6 . . 114.7 ?
C7 C6 H6 . . 114.7 ?
C5 C6 H6 . . 114.7 ?
C6 C7 C8 . . 112.6(3) ?
C6 C7 H7A . . 109.1 ?
C8 C7 H7A . . 109.1 ?
C6 C7 H7B . . 109.1 ?
C8 C7 H7B . . 109.1 ?
H7A C7 H7B . . 107.8 ?
C1 C8 C7 . . 122.7(4) ?
C7 C8 C1A . . 117.4(5) ?
C1 C8 H8A . . 106.7 ?
C7 C8 H8A . . 106.7 ?
C1 C8 H8B . . 106.7 ?
C7 C8 H8B . . 106.7 ?
H8A C8 H8B . . 106.6 ?
C7 C8 H8C . . 108.0 ?
C1A C8 H8C . . 108.0 ?
C7 C8 H8D . . 108.0 ?
C1A C8 H8D . . 108.0 ?
H8C C8 H8D . . 107.2 ?
C6 C9 C5 . . 61.4(2) ?
C6 C9 Cl1 . . 121.0(3) ?
C5 C9 Cl1 . . 120.6(2) ?
C6 C9 Cl2 . . 118.2(2) ?
C5 C9 Cl2 . . 117.7(2) ?
Cl1 C9 Cl2 . . 110.36(19) ?

loop_
_geom_bond_atom_site_label_1
_geom_bond_atom_site_label_2
_geom_bond_site_symmetry_2
_geom_bond_distance
_geom_bond_publ_flag
Cl1 C9 . 1.758(3) ?
Cl2 C9 . 1.763(3) ?
Br1 C2 . 1.972(9) ?
Br2 C1 . 1.975(9) ?
C1 C8 . 1.487(7) ?
C1 C2 . 1.533(10) ?
C1 H1 . 1.0000 ?
C2 C3 . 1.567(7) ?
C2 H2 . 1.0000 ?
Br1A C2A . 1.973(14) ?
Br2A C1A . 1.997(18) ?
C1A C2A . 1.510(17) ?
C1A C8 . 1.606(12) ?
C1A H1A . 1.0000 ?
C2A C3 . 1.495(12) ?
C2A H2A . 1.0000 ?
C3 C4 . 1.522(5) ?
C3 H3A . 0.9900 ?
C3 H3B . 0.9900 ?
C3 H3C . 0.9900 ?
C3 H3D . 0.9900 ?
C4 C5 . 1.508(5) ?
C4 H4A . 0.9900 ?
C4 H4B . 0.9900 ?
C5 C9 . 1.495(5) ?
C5 C6 . 1.524(5) ?
C5 H5 . 1.0000 ?
C6 C9 . 1.491(5) ?
C6 C7 . 1.505(5) ?
C6 H6 . 1.0000 ?
C7 C8 . 1.528(5) ?
C7 H7A . 0.9900 ?
C7 H7B . 0.9900 ?
C8 H8A . 0.9900 ?
C8 H8B . 0.9900 ?
C8 H8C . 0.9900 ?
C8 H8D . 0.9900 ?

loop_
_geom_torsion_atom_site_label_1
_geom_torsion_atom_site_label_2
_geom_torsion_atom_site_label_3
_geom_torsion_atom_site_label_4
_geom_torsion_site_symmetry_1
_geom_torsion_site_symmetry_2
_geom_torsion_site_symmetry_3
_geom_torsion_site_symmetry_4
_geom_torsion
_geom_torsion_publ_flag
C8 C1 C2 C3 . . . . 84.4(8) ?
Br2 C1 C2 C3 . . . . -46.0(7) ?
C8 C1 C2 Br1 . . . . -46.9(7) ?
Br2 C1 C2 Br1 . . . . -177.3(3) ?
C8 C1A C2A C3 . . . . -82.3(15) ?
Br2A C1A C2A C3 . . . . 46.3(10) ?
C8 C1A C2A Br1A . . . . 48.9(11) ?
Br2A C1A C2A Br1A . . . . 177.6(5) ?
C1A C2A C3 C4 . . . . 52.0(13) ?
Br1A C2A C3 C4 . . . . -76.0(7) ?
C1 C2 C3 C4 . . . . -62.2(7) ?
Br1 C2 C3 C4 . . . . 67.1(5) ?
C2A C3 C4 C5 . . . . 44.4(8) ?
C2 C3 C4 C5 . . . . 79.2(5) ?
C3 C4 C5 C9 . . . . -158.2(3) ?
C3 C4 C5 C6 . . . . -87.6(4) ?
C4 C5 C6 C9 . . . . -110.5(4) ?
C9 C5 C6 C7 . . . . 111.4(4) ?
C4 C5 C6 C7 . . . . 0.9(5) ?
C9 C6 C7 C8 . . . . 158.3(3) ?
C5 C6 C7 C8 . . . . 87.5(4) ?
C2 C1 C8 C7 . . . . -49.5(8) ?
Br2 C1 C8 C7 . . . . 78.9(5) ?
C6 C7 C8 C1 . . . . -49.5(6) ?
C6 C7 C8 C1A . . . . -79.0(7) ?
C2A C1A C8 C7 . . . . 60.9(13) ?
Br2A C1A C8 C7 . . . . -66.4(7) ?
C7 C6 C9 C5 . . . . -108.9(3) ?
C7 C6 C9 Cl1 . . . . 1.5(4) ?
C5 C6 C9 Cl1 . . . . 110.4(3) ?
C7 C6 C9 Cl2 . . . . 143.1(3) ?
C5 C6 C9 Cl2 . . . . -108.0(3) ?
C4 C5 C9 C6 . . . . 109.9(4) ?
C4 C5 C9 Cl1 . . . . -1.2(5) ?
C6 C5 C9 Cl1 . . . . -111.1(3) ?
C4 C5 C9 Cl2 . . . . -141.4(3) ?
C6 C5 C9 Cl2 . . . . 108.7(3) ?
